data_7044796
loop_
_publ_author_name
'Fondo, Matilde'
'Corredoira-V\'azquez, Julio'
'Herrera-Lanz\'os, Antia'
'Garcia-Deibe, Ana M.'
'Sanmartin Matalobos, Jesus'
'Herrera, Juan Manuel'
'Colacio, Enrique'
'Nu\~nez, Cristina'

_publ_section_title
;
 Improving the SMM and luminescent properties of lanthanide complexes with
 LnO9 cores in the presence of ZnII: an emissive Zn2Dy single ion magnet
;
_journal_name_full 'Dalton Transactions'
_journal_paper_doi 10.1039/C7DT03438E
_journal_year 2017
_chemical_formula_moiety 'C33 H38 Dy N5 O10, 2(N O3), 0.5(C2 H3 N)'
_chemical_formula_sum 'C34 H39.5 Dy N7.5 O16'
_chemical_formula_weight 971.73
_space_group_crystal_system monoclinic
_space_group_IT_number 4
_space_group_name_Hall 'P 2yb'
_space_group_name_H-M_alt 'P 1 21 1'
_symmetry_space_group_name_Hall 'P 2yb'
_symmetry_space_group_name_H-M 'P 1 21 1'
_atom_sites_solution_hydrogens mixed
_audit_creation_method SHELXL-2014/7
_audit_update_record
;
2017-11-16 deposited with the CCDC.
2017-11-17 downloaded from the CCDC.
;
_cell_angle_alpha 90
_cell_angle_beta 110.076(8)
_cell_angle_gamma 90
_cell_formula_units_Z 2
_cell_length_a 9.9976(12)
_cell_length_b 17.7134(19)
_cell_length_c 11.8299(14)
_cell_measurement_reflns_used 1921
_cell_measurement_temperature 100(2)
_cell_measurement_theta_max 31.965
_cell_measurement_theta_min 2.455
_cell_volume 1967.7(4)
_computing_cell_refinement 'BRUKER APEX2'
_computing_data_collection 'BRUKER APEX2'
_computing_molecular_graphics 'Wingx 2014.1 (Farrugia, 2012)'
_computing_publication_material 'Wingx 2014.1 (Farrugia, 2012)'
_computing_structure_refinement 'SHELXL-2014/7 (Sheldrick, 2014)'
_computing_structure_solution 'SHELXS-2014/7 (Sheldrick, 2014)'
_diffrn_ambient_temperature 100(2)
_diffrn_measured_fraction_theta_full 0.999
_diffrn_measured_fraction_theta_max 1.000
_diffrn_measurement_device_type 'Bruker Kappa APEXII CCD'
_diffrn_measurement_method 'omega and phi scans'
_diffrn_radiation_type MoK\a
_diffrn_radiation_wavelength 0.71073
_diffrn_reflns_av_R_equivalents 0.0565
_diffrn_reflns_av_unetI/netI 0.0622
_diffrn_reflns_Laue_measured_fraction_full 0.999
_diffrn_reflns_Laue_measured_fraction_max 1.000
_diffrn_reflns_limit_h_max 15
_diffrn_reflns_limit_h_min -15
_diffrn_reflns_limit_k_max 27
_diffrn_reflns_limit_k_min -27
_diffrn_reflns_limit_l_max 18
_diffrn_reflns_limit_l_min -18
_diffrn_reflns_number 58167
_diffrn_reflns_point_group_measured_fraction_full 1.000
_diffrn_reflns_point_group_measured_fraction_max 0.999
_diffrn_reflns_theta_full 25.242
_diffrn_reflns_theta_max 33.141
_diffrn_reflns_theta_min 1.833
_exptl_absorpt_coefficient_mu 1.980
_exptl_absorpt_correction_T_max 0.925
_exptl_absorpt_correction_T_min 0.808
_exptl_absorpt_correction_type multi-scan
_exptl_absorpt_process_details 'SADABS-2014/5 (Bruker AXS, 2014)'
_exptl_crystal_colour yellow
_exptl_crystal_density_diffrn 1.640
_exptl_crystal_description needle
_exptl_crystal_F_000 980
_exptl_crystal_preparation 'Magnetic properties'
_exptl_crystal_size_max 0.270
_exptl_crystal_size_mid 0.080
_exptl_crystal_size_min 0.040
_refine_diff_density_max 1.306
_refine_diff_density_min -1.025
_refine_diff_density_rms 0.141
_refine_ls_abs_structure_details
;
 Flack x determined using 5453 quotients [(I+)-(I-)]/[(I+)+(I-)]
 (Parsons, Flack and Wagner, Acta Cryst. B69 (2013) 249-259).
;
_refine_ls_abs_structure_Flack 0.474(8)
_refine_ls_extinction_method none
_refine_ls_goodness_of_fit_ref 1.054
_refine_ls_hydrogen_treatment mixed
_refine_ls_matrix_type full
_refine_ls_number_parameters 546
_refine_ls_number_reflns 15013
_refine_ls_number_restraints 1
_refine_ls_restrained_S_all 1.054
_refine_ls_R_factor_all 0.0528
_refine_ls_R_factor_gt 0.0416
_refine_ls_shift/su_max 0.001
_refine_ls_shift/su_mean 0.000
_refine_ls_structure_factor_coef Fsqd
_refine_ls_weighting_details 'w=1/[\s^2^(Fo^2^)+(0.0466P)^2^+1.5837P] where P=(Fo^2^+2Fc^2^)/3'
_refine_ls_weighting_scheme calc
_refine_ls_wR_factor_gt 0.0940
_refine_ls_wR_factor_ref 0.0997
_reflns_Friedel_coverage 0.945
_reflns_Friedel_fraction_full 1.000
_reflns_Friedel_fraction_max 0.999
_reflns_number_gt 12901
_reflns_number_total 15013
_reflns_threshold_expression 'I > 2\s(I)'
_cod_data_source_file c7dt03438e2.cif
_cod_data_source_block 2(Dy)
_cod_original_formula_sum 'C34 H39.50 Dy N7.50 O16'
_cod_database_code 7044796
_shelx_shelxl_version_number 2014/7
_shelx_space_group_comment
;
The symmetry employed for this shelxl refinement is uniquely defined
by the following loop, which should always be used as a source of
symmetry information in preference to the above space-group names.
They are only intended as comments.
;
_shelx_estimated_absorpt_t_min 0.617
_shelx_estimated_absorpt_t_max 0.925

loop_
_space_group_symop_operation_xyz
'x, y, z'
'-x, y+1/2, -z'

loop_
_atom_site_label
_atom_site_type_symbol
_atom_site_fract_x
_atom_site_fract_y
_atom_site_fract_z
_atom_site_U_iso_or_equiv
_atom_site_adp_type
_atom_site_occupancy
_atom_site_site_symmetry_order
_atom_site_calc_flag
_atom_site_refinement_flags_posn
_atom_site_refinement_flags_adp
_atom_site_refinement_flags_occupancy
_atom_site_disorder_assembly
_atom_site_disorder_group
Dy1 Dy 1.60026(2) 0.31324(5) 1.39664(2) 0.01108(5) Uani 1 1 d . . . . .
N1 N 1.3511(8) 0.1142(4) 1.4345(8) 0.0185(15) Uani 1 1 d . . . . .
H1A H 1.3883 0.1632 1.4282 0.022 Uiso 1 1 d R U . . .
N2 N 1.3154(8) 0.5099(4) 1.4272(8) 0.0190(15) Uani 1 1 d . . . . .
H2A H 1.3985 0.4722 1.4412 0.08(4) Uiso 1 1 d R . . . .
N3 N 1.1975(8) 0.2510(5) 1.4815(7) 0.0141(14) Uani 1 1 d . . . . .
N4 N 1.1798(9) 0.3778(4) 1.4828(8) 0.0179(16) Uani 1 1 d . . . . .
H4A H 1.2635 0.3735 1.4455 0.02(2) Uiso 1 1 d R . . . .
O1 O 1.5093(6) 0.4367(3) 1.3609(6) 0.0193(13) Uani 1 1 d . . . . .
O2 O 1.7525(8) 0.3918(4) 1.3203(8) 0.0210(15) Uani 1 1 d . . . . .
O3 O 1.5525(6) 0.1832(3) 1.3814(6) 0.0181(12) Uani 1 1 d . . . . .
O4 O 1.7626(7) 0.2423(4) 1.3162(8) 0.0196(14) Uani 1 1 d . . . . .
O5 O 1.3595(4) 0.3023(4) 1.3577(3) 0.0212(14) Uani 1 1 d . . . . .
O6 O 1.4924(4) 0.3101(6) 1.1849(3) 0.0191(7) Uani 1 1 d . . . . .
O1W O 1.8289(4) 0.3105(6) 1.5493(3) 0.0199(7) Uani 1 1 d . . . . .
H1W2 H 1.8779 0.3518 1.5871 0.030 Uiso 1 1 d R U . . .
H1W1 H 1.8608 0.2694 1.5693 0.030 Uiso 1 1 d R U . . .
O10 O 1.5666(8) 0.2556(4) 1.5798(7) 0.0181(15) Uani 1 1 d . . . . .
O11 O 1.5786(8) 0.3770(5) 1.5784(8) 0.0200(15) Uani 1 1 d . . . . .
N10 N 1.5715(4) 0.3161(7) 1.6355(4) 0.0166(8) Uani 1 1 d . . . . .
O12 O 1.5684(4) 0.3175(6) 1.7378(3) 0.0234(9) Uani 1 1 d . . . . .
C1 C 1.5509(9) 0.1283(5) 1.3076(9) 0.0155(16) Uani 1 1 d . . . . .
C2 C 1.6454(11) 0.1253(6) 1.2420(10) 0.0178(18) Uani 1 1 d . . . . .
C2A C 1.7485(11) 0.1833(6) 1.2550(11) 0.0200(19) Uani 1 1 d . . . . .
H2B H 1.8131 0.1765 1.2128 0.024 Uiso 1 1 calc R U . . .
C3 C 1.6440(11) 0.0642(6) 1.1727(10) 0.0186(18) Uani 1 1 d . . . . .
H3 H 1.7115 0.0630 1.1325 0.022 Uiso 1 1 calc R U . . .
C4A C 1.5586(13) -0.0636(6) 1.0801(11) 0.028(2) Uani 1 1 d . . . . .
H4A1 H 1.4980 -0.1039 1.0926 0.042 Uiso 1 1 calc R U . . .
H4A2 H 1.6571 -0.0816 1.1034 0.042 Uiso 1 1 calc R U . . .
H4A3 H 1.5248 -0.0491 0.9950 0.042 Uiso 1 1 calc R U . . .
C4 C 1.5525(10) 0.0036(5) 1.1556(9) 0.0170(17) Uani 1 1 d . . . . .
C5 C 1.4595(11) 0.0049(6) 1.2214(10) 0.0208(19) Uani 1 1 d . . . . .
H5 H 1.3963 -0.0362 1.2149 0.025 Uiso 1 1 calc R U . . .
C6 C 1.4582(9) 0.0654(6) 1.2962(10) 0.0174(17) Uani 1 1 d . . . . .
C7 C 1.3609(9) 0.0626(5) 1.3620(9) 0.0160(16) Uani 1 1 d . . . . .
H7 H 1.3003 0.0198 1.3510 0.019 Uiso 1 1 calc R U . . .
C8 C 1.2478(9) 0.1145(4) 1.4958(9) 0.0157(15) Uani 1 1 d . . . . .
H8A H 1.2971 0.1236 1.5828 0.019 Uiso 1 1 calc R U . . .
H8B H 1.2007 0.0645 1.4864 0.019 Uiso 1 1 calc R U . . .
C9 C 1.1362(9) 0.1753(5) 1.4447(9) 0.0196(17) Uani 1 1 d . . . . .
H9A H 1.0994 0.1719 1.3557 0.024 Uiso 1 1 calc R U . . .
H9B H 1.0555 0.1673 1.4737 0.024 Uiso 1 1 calc R U . . .
C10 C 1.2306(13) 0.2705(7) 1.6102(11) 0.023(2) Uani 1 1 d . . . . .
H10A H 1.3295 0.2562 1.6583 0.028 Uiso 1 1 calc R U . . .
H10B H 1.1644 0.2447 1.6435 0.028 Uiso 1 1 calc R U . . .
C11 C 1.2112(13) 0.3553(7) 1.6098(10) 0.020(2) Uani 1 1 d . . . . .
H11A H 1.1314 0.3689 1.6374 0.024 Uiso 1 1 calc R U . . .
H11B H 1.2990 0.3803 1.6627 0.024 Uiso 1 1 calc R U . . .
C12 C 1.1056(9) 0.4511(5) 1.4508(9) 0.0178(16) Uani 1 1 d . . . . .
H12A H 1.0337 0.4560 1.4907 0.021 Uiso 1 1 calc R U . . .
H12B H 1.0556 0.4536 1.3627 0.021 Uiso 1 1 calc R U . . .
C13 C 1.2123(9) 0.5152(5) 1.4902(9) 0.0191(17) Uani 1 1 d . . . . .
H13A H 1.1619 0.5642 1.4718 0.023 Uiso 1 1 calc R U . . .
H13B H 1.2628 0.5124 1.5782 0.023 Uiso 1 1 calc R U . . .
C14 C 1.3286(10) 0.5634(5) 1.3552(9) 0.0184(17) Uani 1 1 d . . . . .
H14 H 1.2696 0.6068 1.3446 0.022 Uiso 1 1 calc R U . . .
C15 C 1.4261(10) 0.5600(5) 1.2924(9) 0.0154(16) Uani 1 1 d . . . . .
C16 C 1.5180(10) 0.4963(5) 1.3015(9) 0.0162(16) Uani 1 1 d . . . . .
C17 C 1.6211(10) 0.5031(5) 1.2418(10) 0.0149(16) Uani 1 1 d . . . . .
C17A C 1.7344(11) 0.4491(6) 1.2589(10) 0.0192(19) Uani 1 1 d . . . . .
H17A H 1.8006 0.4588 1.2192 0.023 Uiso 1 1 calc R U . . .
C18 C 1.6205(11) 0.5685(6) 1.1673(10) 0.022(2) Uani 1 1 d . . . . .
H18 H 1.6849 0.5707 1.1242 0.026 Uiso 1 1 calc R U . . .
C19 C 1.5261(11) 0.6278(6) 1.1587(10) 0.0203(18) Uani 1 1 d . . . . .
C19' C 1.5297(12) 0.6955(6) 1.0788(11) 0.026(2) Uani 1 1 d . . . . .
H19A H 1.4320 0.7111 1.0327 0.038 Uiso 1 1 calc R U . . .
H19B H 1.5789 0.6811 1.0232 0.038 Uiso 1 1 calc R U . . .
H19C H 1.5803 0.7375 1.1293 0.038 Uiso 1 1 calc R U . . .
C20 C 1.4331(11) 0.6229(6) 1.2193(10) 0.0195(18) Uani 1 1 d . . . . .
H20 H 1.3691 0.6637 1.2126 0.023 Uiso 1 1 calc R U . . .
C21 C 1.1060(4) 0.3158(9) 1.4100(4) 0.0126(8) Uani 1 1 d . . . . .
H21 H 1.0059 0.3121 1.4093 0.015 Uiso 1 1 calc R U . . .
C22 C 1.1102(5) 0.3173(8) 1.2854(4) 0.0150(10) Uani 1 1 d . . . . .
C23 C 1.2439(4) 0.3147(7) 1.2675(4) 0.0119(7) Uani 1 1 d . . . . .
C24 C 1.2417(6) 0.3202(8) 1.1476(5) 0.0200(16) Uani 1 1 d . . . . .
C24A C 1.3678(5) 0.3141(8) 1.1160(4) 0.0156(8) Uani 1 1 d . . . . .
H24A H 1.3536 0.3129 1.0324 0.019 Uiso 1 1 calc R U . . .
C25 C 1.1131(7) 0.3341(4) 1.0525(6) 0.0254(15) Uani 1 1 d . . . . .
H25 H 1.1152 0.3401 0.9733 0.030 Uiso 1 1 calc R U . . .
C26 C 0.9837(7) 0.3392(4) 1.0708(6) 0.0276(14) Uani 1 1 d . . . . .
C26A C 0.8449(9) 0.3519(6) 0.9687(7) 0.049(2) Uani 1 1 d . . . . .
H26A H 0.8647 0.3661 0.8960 0.073 Uiso 1 1 calc R U . . .
H26B H 0.7916 0.3925 0.9904 0.073 Uiso 1 1 calc R U . . .
H26C H 0.7884 0.3054 0.9537 0.073 Uiso 1 1 calc R U . . .
C27 C 0.9849(6) 0.3305(3) 1.1890(5) 0.0202(14) Uani 1 1 d . . . . .
H27 H 0.8975 0.3338 1.2039 0.024 Uiso 1 1 calc R U . . .
N20 N 0.9969(9) 0.4785(4) 0.7243(9) 0.0240(17) Uani 1 1 d . . . . .
O20 O 1.0697(12) 0.4367(7) 0.8029(10) 0.058(3) Uani 1 1 d . . . . .
O21 O 0.8909(7) 0.4509(5) 0.6407(10) 0.050(2) Uani 1 1 d . . . . .
O22 O 1.0121(13) 0.5462(6) 0.7233(13) 0.091(5) Uani 1 1 d . . . . .
N30 N 0.9917(14) 0.6553(7) 1.2655(12) 0.058(4) Uani 1 1 d . . . . .
O30 O 0.9027(12) 0.6949(7) 1.1918(10) 0.053(3) Uani 1 1 d . . . . .
O31 O 1.0647(8) 0.6773(5) 1.3661(8) 0.0412(18) Uani 1 1 d . . . . .
O32 O 0.9818(10) 0.5830(5) 1.2453(10) 0.057(3) Uani 1 1 d . . . . .
N1S N 1.1474(18) 0.6569(10) 0.9970(13) 0.049(4) Uani 0.5 1 d . . P A -1
C1S C 1.043(2) 0.6265(17) 0.9784(16) 0.076(9) Uani 0.5 1 d . . P A -1
C2S C 0.895(2) 0.6107(17) 0.9410(19) 0.071(8) Uani 0.5 1 d . . P A -1
H2S1 H 0.8474 0.6493 0.9731 0.107 Uiso 0.5 1 calc R U P A -1
H2S2 H 0.8802 0.5610 0.9712 0.107 Uiso 0.5 1 calc R U P A -1
H2S3 H 0.8545 0.6109 0.8529 0.107 Uiso 0.5 1 calc R U P A -1

loop_
_atom_site_aniso_label
_atom_site_aniso_U_11
_atom_site_aniso_U_22
_atom_site_aniso_U_33
_atom_site_aniso_U_23
_atom_site_aniso_U_13
_atom_site_aniso_U_12
Dy1 0.00881(9) 0.01070(8) 0.01478(9) 0.0001(2) 0.00539(7) -0.00032(18)
N1 0.026(4) 0.014(3) 0.020(3) -0.001(2) 0.013(3) -0.004(2)
N2 0.028(4) 0.014(3) 0.019(3) -0.003(2) 0.013(3) -0.002(2)
N3 0.013(3) 0.019(3) 0.009(3) -0.002(3) 0.002(2) 0.002(2)
N4 0.018(3) 0.012(3) 0.019(4) -0.002(3) 0.001(3) -0.004(2)
O1 0.025(3) 0.013(2) 0.026(3) 0.0072(19) 0.018(3) 0.005(2)
O2 0.018(3) 0.018(3) 0.027(4) 0.004(2) 0.007(3) -0.002(2)
O3 0.020(3) 0.016(2) 0.023(3) -0.0047(19) 0.014(2) -0.003(2)
O4 0.016(3) 0.017(3) 0.029(4) -0.002(2) 0.012(3) 0.003(2)
O5 0.0086(15) 0.043(5) 0.0116(15) 0.000(2) 0.0033(12) 0.001(2)
O6 0.0139(14) 0.028(2) 0.0172(15) 0.001(4) 0.0081(12) 0.002(3)
O1W 0.0141(15) 0.0174(17) 0.0246(17) -0.004(4) 0.0019(13) 0.002(3)
O10 0.027(3) 0.012(3) 0.015(3) -0.003(2) 0.008(3) -0.007(2)
O11 0.022(3) 0.020(3) 0.019(4) 0.001(2) 0.007(3) -0.001(2)
N10 0.0132(16) 0.023(2) 0.0131(16) -0.004(4) 0.0038(13) -0.002(4)
O12 0.0237(17) 0.034(2) 0.0118(14) 0.003(3) 0.0049(13) 0.001(4)
C1 0.021(4) 0.008(3) 0.020(4) 0.002(2) 0.009(3) -0.002(2)
C2 0.022(4) 0.020(4) 0.013(4) 0.003(3) 0.009(3) 0.006(3)
C2A 0.018(4) 0.020(4) 0.022(5) -0.001(3) 0.007(3) 0.000(3)
C3 0.021(4) 0.014(3) 0.017(4) 0.001(3) 0.002(3) 0.003(3)
C4A 0.038(5) 0.022(4) 0.020(4) -0.006(3) 0.006(4) 0.001(3)
C4 0.023(4) 0.014(3) 0.014(3) -0.002(3) 0.007(3) 0.005(3)
C5 0.030(4) 0.016(4) 0.016(4) 0.000(3) 0.007(3) -0.003(3)
C6 0.019(4) 0.018(3) 0.019(4) 0.000(3) 0.011(3) -0.002(3)
C7 0.014(3) 0.013(3) 0.017(3) 0.000(2) 0.001(3) -0.002(2)
C8 0.018(4) 0.007(2) 0.021(3) 0.004(2) 0.006(3) 0.002(2)
C9 0.019(4) 0.018(3) 0.021(4) -0.004(3) 0.006(3) -0.004(3)
C10 0.031(5) 0.021(4) 0.015(5) 0.000(3) 0.006(4) 0.001(3)
C11 0.028(4) 0.020(4) 0.010(4) -0.003(3) 0.005(3) -0.001(3)
C12 0.020(4) 0.011(3) 0.020(4) -0.003(2) 0.005(3) -0.002(3)
C13 0.017(4) 0.024(4) 0.020(4) -0.002(3) 0.011(3) 0.000(3)
C14 0.023(4) 0.015(3) 0.017(4) -0.001(3) 0.007(3) 0.003(3)
C15 0.025(4) 0.008(3) 0.013(3) 0.001(2) 0.007(3) 0.001(3)
C16 0.020(4) 0.020(3) 0.012(3) 0.001(2) 0.009(3) -0.003(3)
C17 0.018(3) 0.010(3) 0.016(4) -0.001(3) 0.005(3) -0.004(2)
C17A 0.019(4) 0.019(4) 0.021(4) -0.004(3) 0.008(3) -0.012(3)
C18 0.027(4) 0.023(4) 0.013(4) 0.003(3) 0.004(3) -0.006(3)
C19 0.029(4) 0.016(3) 0.015(4) -0.001(3) 0.007(3) 0.003(3)
C19' 0.041(5) 0.015(3) 0.022(4) 0.005(3) 0.012(4) -0.001(3)
C20 0.026(4) 0.013(3) 0.015(4) 0.001(3) 0.002(3) 0.003(3)
C21 0.0101(17) 0.014(2) 0.0147(18) 0.001(4) 0.0052(14) 0.000(4)
C22 0.0097(17) 0.023(3) 0.0128(18) -0.003(4) 0.0043(14) -0.001(4)
C23 0.0119(17) 0.0116(16) 0.0125(17) 0.005(5) 0.0046(14) 0.002(4)
C24 0.016(2) 0.031(5) 0.014(2) 0.003(3) 0.0060(17) 0.004(3)
C24A 0.0160(19) 0.0198(19) 0.0131(18) 0.005(5) 0.0078(15) 0.001(5)
C25 0.020(3) 0.042(4) 0.014(3) 0.005(2) 0.006(2) 0.004(2)
C26 0.015(3) 0.046(4) 0.020(3) 0.004(2) 0.003(2) 0.003(2)
C26A 0.024(4) 0.093(7) 0.024(4) 0.011(4) 0.002(3) 0.006(4)
C27 0.013(2) 0.029(4) 0.018(3) -0.001(2) 0.005(2) 0.0001(19)
N20 0.027(4) 0.018(3) 0.029(4) 0.010(3) 0.011(3) 0.001(3)
O20 0.074(7) 0.063(6) 0.041(5) 0.034(4) 0.024(5) 0.024(5)
O21 0.025(3) 0.023(3) 0.090(6) -0.017(3) 0.003(4) 0.003(3)
O22 0.070(7) 0.032(5) 0.118(10) 0.009(5) -0.037(6) -0.020(4)
N30 0.067(8) 0.063(8) 0.040(7) -0.010(6) 0.015(6) 0.020(6)
O30 0.058(5) 0.060(6) 0.043(5) 0.001(4) 0.020(4) 0.015(4)
O31 0.047(4) 0.027(3) 0.042(4) -0.005(3) 0.006(3) -0.001(3)
O32 0.047(5) 0.037(5) 0.080(6) -0.023(4) 0.012(5) 0.002(4)
N1S 0.048(9) 0.075(11) 0.026(7) -0.002(7) 0.013(6) 0.003(8)
C1S 0.059(13) 0.16(3) 0.020(8) -0.043(12) 0.024(9) -0.049(15)
C2S 0.034(10) 0.14(2) 0.046(11) -0.057(13) 0.016(9) -0.039(12)

loop_
_atom_type_symbol
_atom_type_description
_atom_type_scat_dispersion_real
_atom_type_scat_dispersion_imag
_atom_type_scat_source
C C 0.0033 0.0016 'International Tables Vol C Tables 4.2.6.8 and 6.1.1.4'
H H 0.0000 0.0000 'International Tables Vol C Tables 4.2.6.8 and 6.1.1.4'
N N 0.0061 0.0033 'International Tables Vol C Tables 4.2.6.8 and 6.1.1.4'
O O 0.0106 0.0060 'International Tables Vol C Tables 4.2.6.8 and 6.1.1.4'
Dy Dy -0.1892 4.4098 'International Tables Vol C Tables 4.2.6.8 and 6.1.1.4'

loop_
_geom_angle_atom_site_label_1
_geom_angle_atom_site_label_2
_geom_angle_atom_site_label_3
_geom_angle
O5 Dy1 O3 74.4(2)
O5 Dy1 O1 74.2(2)
O3 Dy1 O1 147.5(2)
O5 Dy1 O6 73.76(12)
O3 Dy1 O6 83.6(3)
O1 Dy1 O6 79.8(3)
O5 Dy1 O1W 144.88(14)
O3 Dy1 O1W 98.9(3)
O1 Dy1 O1W 111.6(3)
O6 Dy1 O1W 140.75(12)
O5 Dy1 O2 135.5(2)
O3 Dy1 O2 131.7(2)
O1 Dy1 O2 69.9(2)
O6 Dy1 O2 74.8(3)
O1W Dy1 O2 74.6(3)
O5 Dy1 O4 131.1(2)
O3 Dy1 O4 67.5(2)
O1 Dy1 O4 131.7(2)
O6 Dy1 O4 72.7(2)
O1W Dy1 O4 72.3(2)
O2 Dy1 O4 64.97(15)
O5 Dy1 O11 79.4(2)
O3 Dy1 O11 115.7(2)
O1 Dy1 O11 66.0(2)
O6 Dy1 O11 141.1(3)
O1W Dy1 O11 72.6(2)
O2 Dy1 O11 107.9(3)
O4 Dy1 O11 144.8(3)
O5 Dy1 O10 72.4(2)
O3 Dy1 O10 65.5(2)
O1 Dy1 O10 112.0(2)
O6 Dy1 O10 139.0(3)
O1W Dy1 O10 73.5(2)
O2 Dy1 O10 146.1(3)
O4 Dy1 O10 115.0(3)
O11 Dy1 O10 50.77(13)
O5 Dy1 N10 75.66(12)
O3 Dy1 N10 90.3(3)
O1 Dy1 N10 89.9(3)
O6 Dy1 N10 149.33(11)
O1W Dy1 N10 69.87(12)
O2 Dy1 N10 128.5(3)
O4 Dy1 N10 132.0(3)
O11 Dy1 N10 25.8(3)
O10 Dy1 N10 25.0(3)
C7 N1 C8 124.6(8)
C7 N1 H1A 118.4
C8 N1 H1A 113.4
C14 N2 C13 121.9(8)
C14 N2 H2A 108.4
C13 N2 H2A 128.7
C9 N3 C10 116.0(9)
C9 N3 C21 114.1(8)
C10 N3 C21 105.9(8)
C21 N4 C12 114.1(8)
C21 N4 C11 106.9(8)
C12 N4 C11 114.1(8)
C21 N4 H4A 90.7
C12 N4 H4A 110.4
C11 N4 H4A 118.3
C16 O1 Dy1 140.1(6)
C17A O2 Dy1 134.8(7)
C1 O3 Dy1 137.7(6)
C2A O4 Dy1 133.3(7)
C23 O5 Dy1 136.7(4)
C24A O6 Dy1 133.5(3)
Dy1 O1W H1W2 124.9
Dy1 O1W H1W1 115.2
H1W2 O1W H1W1 119.7
N10 O10 Dy1 96.6(5)
N10 O11 Dy1 96.3(6)
O12 N10 O10 122.1(12)
O12 N10 O11 121.9(12)
O10 N10 O11 116.1(4)
O12 N10 Dy1 176.1(3)
O10 N10 Dy1 58.4(4)
O11 N10 Dy1 57.9(4)
O3 C1 C2 122.5(8)
O3 C1 C6 120.3(8)
C2 C1 C6 117.0(9)
C3 C2 C1 119.4(10)
C3 C2 C2A 119.9(10)
C1 C2 C2A 120.6(10)
O4 C2A C2 126.7(10)
O4 C2A H2B 116.7
C2 C2A H2B 116.7
C2 C3 C4 125.4(10)
C2 C3 H3 117.3
C4 C3 H3 117.3
C4 C4A H4A1 109.5
C4 C4A H4A2 109.5
H4A1 C4A H4A2 109.5
C4 C4A H4A3 109.5
H4A1 C4A H4A3 109.5
H4A2 C4A H4A3 109.5
C3 C4 C5 116.0(10)
C3 C4 C4A 122.9(9)
C5 C4 C4A 120.9(9)
C6 C5 C4 121.2(9)
C6 C5 H5 119.4
C4 C5 H5 119.4
C5 C6 C1 120.9(9)
C5 C6 C7 118.2(9)
C1 C6 C7 120.9(9)
N1 C7 C6 123.9(9)
N1 C7 H7 118.0
C6 C7 H7 118.0
N1 C8 C9 110.7(8)
N1 C8 H8A 109.5
C9 C8 H8A 109.5
N1 C8 H8B 109.5
C9 C8 H8B 109.5
H8A C8 H8B 108.1
N3 C9 C8 110.7(7)
N3 C9 H9A 109.5
C8 C9 H9A 109.5
N3 C9 H9B 109.5
C8 C9 H9B 109.5
H9A C9 H9B 108.1
N3 C10 C11 104.1(11)
N3 C10 H10A 110.9
C11 C10 H10A 110.9
N3 C10 H10B 110.9
C11 C10 H10B 110.9
H10A C10 H10B 108.9
N4 C11 C10 104.6(11)
N4 C11 H11A 110.8
C10 C11 H11A 110.8
N4 C11 H11B 110.8
C10 C11 H11B 110.8
H11A C11 H11B 108.9
N4 C12 C13 109.9(7)
N4 C12 H12A 109.7
C13 C12 H12A 109.7
N4 C12 H12B 109.7
C13 C12 H12B 109.7
H12A C12 H12B 108.2
N2 C13 C12 109.8(8)
N2 C13 H13A 109.7
C12 C13 H13A 109.7
N2 C13 H13B 109.7
C12 C13 H13B 109.7
H13A C13 H13B 108.2
N2 C14 C15 123.5(9)
N2 C14 H14 118.2
C15 C14 H14 118.2
C14 C15 C20 118.1(9)
C14 C15 C16 122.1(8)
C20 C15 C16 119.7(9)
O1 C16 C15 121.6(8)
O1 C16 C17 122.0(9)
C15 C16 C17 116.4(8)
C16 C17 C17A 122.4(9)
C16 C17 C18 120.6(9)
C17A C17 C18 116.9(9)
O2 C17A C17 125.6(9)
O2 C17A H17A 117.2
C17 C17A H17A 117.2
C19 C18 C17 120.5(10)
C19 C18 H18 119.8
C17 C18 H18 119.8
C20 C19 C18 118.9(10)
C20 C19 C19' 122.7(9)
C18 C19 C19' 118.4(9)
C19 C19' H19A 109.5
C19 C19' H19B 109.5
H19A C19' H19B 109.5
C19 C19' H19C 109.5
H19A C19' H19C 109.5
H19B C19' H19C 109.5
C19 C20 C15 123.7(10)
C19 C20 H20 118.2
C15 C20 H20 118.2
N4 C21 C22 113.4(10)
N4 C21 N3 98.9(3)
C22 C21 N3 110.3(9)
N4 C21 H21 111.2
C22 C21 H21 111.2
N3 C21 H21 111.2
C27 C22 C23 120.7(5)
C27 C22 C21 119.3(5)
C23 C22 C21 119.6(4)
O5 C23 C24 122.7(4)
O5 C23 C22 120.1(4)
C24 C23 C22 117.0(4)
C25 C24 C23 120.6(5)
C25 C24 C24A 116.5(5)
C23 C24 C24A 122.9(5)
O6 C24A C24 127.5(4)
O6 C24A H24A 116.3
C24 C24A H24A 116.3
C26 C25 C24 122.1(6)
C26 C25 H25 118.9
C24 C25 H25 118.9
C25 C26 C27 117.3(6)
C25 C26 C26A 122.4(6)
C27 C26 C26A 120.3(6)
C26 C26A H26A 109.5
C26 C26A H26B 109.5
H26A C26A H26B 109.5
C26 C26A H26C 109.5
H26A C26A H26C 109.5
H26B C26A H26C 109.5
C22 C27 C26 122.1(5)
C22 C27 H27 119.0
C26 C27 H27 119.0
O22 N20 O20 124.5(11)
O22 N20 O21 116.5(10)
O20 N20 O21 118.8(10)
O31 N30 O30 123.5(13)
O31 N30 O32 118.2(12)
O30 N30 O32 116.1(13)
N1S C1S C2S 162(3)
C1S C2S H2S1 109.5
C1S C2S H2S2 109.5
H2S1 C2S H2S2 109.5
C1S C2S H2S3 109.5
H2S1 C2S H2S3 109.5
H2S2 C2S H2S3 109.5

loop_
_geom_bond_atom_site_label_1
_geom_bond_atom_site_label_2
_geom_bond_distance
Dy1 O5 2.299(4)
Dy1 O3 2.346(6)
Dy1 O1 2.350(6)
Dy1 O6 2.363(3)
Dy1 O1W 2.378(3)
Dy1 O2 2.452(7)
Dy1 O4 2.485(7)
Dy1 O11 2.503(8)
Dy1 O10 2.520(8)
Dy1 N10 2.938(4)
N1 C7 1.280(13)
N1 C8 1.452(12)
N1 H1A 0.9568
N2 C14 1.312(13)
N2 C13 1.467(11)
N2 H2A 1.0346
N3 C9 1.476(13)
N3 C10 1.484(15)
N3 C21 1.529(15)
N4 C21 1.434(15)
N4 C12 1.479(12)
N4 C11 1.480(15)
N4 H4A 1.0741
O1 C16 1.288(11)
O2 C17A 1.224(13)
O3 C1 1.305(11)
O4 C2A 1.252(13)
O5 C23 1.295(6)
O6 C24A 1.235(5)
O1W H1W2 0.9082
O1W H1W1 0.7974
O10 N10 1.249(13)
O11 N10 1.288(13)
N10 O12 1.221(5)
C1 C2 1.414(14)
C1 C6 1.426(12)
C2 C3 1.356(15)
C2 C2A 1.425(15)
C2A H2B 0.9500
C3 C4 1.380(13)
C3 H3 0.9500
C4A C4 1.501(14)
C4A H4A1 0.9800
C4A H4A2 0.9800
C4A H4A3 0.9800
C4 C5 1.403(14)
C5 C6 1.392(15)
C5 H5 0.9500
C6 C7 1.441(14)
C7 H7 0.9500
C8 C9 1.520(12)
C8 H8A 0.9900
C8 H8B 0.9900
C9 H9A 0.9900
C9 H9B 0.9900
C10 C11 1.515(8)
C10 H10A 0.9900
C10 H10B 0.9900
C11 H11A 0.9900
C11 H11B 0.9900
C12 C13 1.518(13)
C12 H12A 0.9900
C12 H12B 0.9900
C13 H13A 0.9900
C13 H13B 0.9900
C14 C15 1.415(14)
C14 H14 0.9500
C15 C20 1.427(14)
C15 C16 1.436(13)
C16 C17 1.441(13)
C17 C17A 1.443(15)
C17 C18 1.453(14)
C17A H17A 0.9500
C18 C19 1.393(14)
C18 H18 0.9500
C19 C20 1.357(15)
C19 C19' 1.536(15)
C19' H19A 0.9800
C19' H19B 0.9800
C19' H19C 0.9800
C20 H20 0.9500
C21 C22 1.490(6)
C21 H21 1.0000
C22 C27 1.394(8)
C22 C23 1.423(6)
C23 C24 1.414(7)
C24 C25 1.409(8)
C24 C24A 1.437(7)
C24A H24A 0.9500
C25 C26 1.387(9)
C25 H25 0.9500
C26 C27 1.403(9)
C26 C26A 1.511(10)
C26A H26A 0.9800
C26A H26B 0.9800
C26A H26C 0.9800
C27 H27 0.9500
N20 O22 1.210(12)
N20 O20 1.215(12)
N20 O21 1.273(12)
N30 O31 1.227(15)
N30 O30 1.230(15)
N30 O32 1.300(14)
N1S C1S 1.13(3)
C1S C2S 1.42(3)
C2S H2S1 0.9800
C2S H2S2 0.9800
C2S H2S3 0.9800

loop_
_geom_hbond_atom_site_label_D
_geom_hbond_atom_site_label_H
_geom_hbond_atom_site_label_A
_geom_hbond_distance_DH
_geom_hbond_distance_HA
_geom_hbond_distance_DA
_geom_hbond_angle_DHA
_geom_hbond_site_symmetry_A
N1 H1A O3 0.96 1.94 2.610(10) 125.3 .
N1 H1A O5 0.96 2.59 3.462(11) 152.4 .
N1 H1A O10 0.96 2.62 3.365(11) 134.8 .
N2 H2A O1 1.03 1.80 2.665(10) 138.2 .
N2 H2A O11 1.03 2.59 3.527(12) 150.3 .
N4 H4A O5 1.07 2.07 3.004(10) 144.1 .
O1W H1W2 O21 0.91 1.86 2.698(13) 153.2 1_656
O1W H1W1 O31 0.80 1.85 2.640(13) 173.2 2_848
C2A H2B N1S 0.95 2.67 3.509(19) 148.2 2_847
C7 H7 O21 0.95 2.30 3.193(12) 156.6 2_747
C8 H8B O21 0.99 2.49 3.374(13) 148.4 2_747
C9 H9A O22 0.99 2.52 3.059(15) 113.8 2_747
C9 H9B O31 0.99 2.57 3.483(12) 152.6 2_748
C10 H10A O12 0.99 2.49 3.298(14) 138.0 .
C10 H10B N30 0.99 2.69 3.675(18) 171.2 2_748
C10 H10B O30 0.99 2.43 3.346(17) 153.0 2_748
C10 H10B O31 0.99 2.55 3.477(15) 155.6 2_748
C11 H11A O20 0.99 2.55 3.394(16) 143.4 1_556
C12 H12A O21 0.99 2.63 3.601(14) 165.7 1_556
C12 H12B O32 0.99 2.65 3.292(15) 122.7 .
C13 H13A O31 0.99 2.38 3.330(13) 159.6 .
C14 H14 O31 0.95 2.49 3.359(12) 152.7 .
C21 H21 O4 1.00 2.61 3.478(10) 145.0 1_455
C2S H2S1 O30 0.98 2.58 3.30(2) 129.9 .

loop_
_geom_torsion_atom_site_label_1
_geom_torsion_atom_site_label_2
_geom_torsion_atom_site_label_3
_geom_torsion_atom_site_label_4
_geom_torsion
Dy1 O10 N10 O12 -175.4(4)
Dy1 O10 N10 O11 5.2(4)
Dy1 O11 N10 O12 175.4(4)
Dy1 O11 N10 O10 -5.3(4)
Dy1 O3 C1 C2 33.0(14)
Dy1 O3 C1 C6 -151.3(7)
O3 C1 C2 C3 175.9(9)
C6 C1 C2 C3 0.0(14)
O3 C1 C2 C2A 0.4(15)
C6 C1 C2 C2A -175.5(10)
Dy1 O4 C2A C2 -20.6(18)
C3 C2 C2A O4 -179.6(11)
C1 C2 C2A O4 -4.2(18)
C1 C2 C3 C4 2.6(17)
C2A C2 C3 C4 178.1(10)
C2 C3 C4 C5 -3.5(16)
C2 C3 C4 C4A -178.4(11)
C3 C4 C5 C6 1.9(15)
C4A C4 C5 C6 176.8(10)
C4 C5 C6 C1 0.4(16)
C4 C5 C6 C7 -179.4(10)
O3 C1 C6 C5 -177.4(9)
C2 C1 C6 C5 -1.4(15)
O3 C1 C6 C7 2.4(15)
C2 C1 C6 C7 178.4(9)
C8 N1 C7 C6 176.0(9)
C5 C6 C7 N1 179.1(10)
C1 C6 C7 N1 -0.7(16)
C7 N1 C8 C9 -109.3(11)
C10 N3 C9 C8 -71.1(10)
C21 N3 C9 C8 165.4(7)
N1 C8 C9 N3 -72.0(10)
C9 N3 C10 C11 -149.8(10)
C21 N3 C10 C11 -22.1(13)
C21 N4 C11 C10 31.2(13)
C12 N4 C11 C10 158.4(10)
N3 C10 C11 N4 -4.2(15)
C21 N4 C12 C13 -155.5(8)
C11 N4 C12 C13 81.1(10)
C14 N2 C13 C12 118.3(10)
N4 C12 C13 N2 61.7(11)
C13 N2 C14 C15 -179.6(9)
N2 C14 C15 C20 -178.3(10)
N2 C14 C15 C16 0.9(15)
Dy1 O1 C16 C15 171.8(7)
Dy1 O1 C16 C17 -8.9(16)
C14 C15 C16 O1 4.9(15)
C20 C15 C16 O1 -175.9(9)
C14 C15 C16 C17 -174.5(9)
C20 C15 C16 C17 4.7(14)
O1 C16 C17 C17A -9.4(16)
C15 C16 C17 C17A 170.0(9)
O1 C16 C17 C18 174.9(9)
C15 C16 C17 C18 -5.8(14)
Dy1 O2 C17A C17 21.1(18)
C16 C17 C17A O2 2.8(17)
C18 C17 C17A O2 178.7(10)
C16 C17 C18 C19 4.2(16)
C17A C17 C18 C19 -171.8(10)
C17 C18 C19 C20 -1.2(16)
C17 C18 C19 C19' -180.0(10)
C18 C19 C20 C15 0.1(17)
C19' C19 C20 C15 178.8(10)
C14 C15 C20 C19 177.2(10)
C16 C15 C20 C19 -2.0(16)
C12 N4 C21 C22 72.6(10)
C11 N4 C21 C22 -160.2(8)
C12 N4 C21 N3 -170.6(8)
C11 N4 C21 N3 -43.4(7)
C9 N3 C21 N4 169.1(8)
C10 N3 C21 N4 40.3(8)
C9 N3 C21 C22 -71.8(10)
C10 N3 C21 C22 159.4(9)
N4 C21 C22 C27 -112.1(10)
N3 C21 C22 C27 138.0(9)
N4 C21 C22 C23 60.2(16)
N3 C21 C22 C23 -49.7(15)
Dy1 O5 C23 C24 19.3(19)
Dy1 O5 C23 C22 -165.6(8)
C27 C22 C23 O5 -180.0(10)
C21 C22 C23 O5 7.8(19)
C27 C22 C23 C24 -4.7(18)
C21 C22 C23 C24 -176.9(13)
O5 C23 C24 C25 -179.7(10)
C22 C23 C24 C25 5.1(19)
O5 C23 C24 C24A -1(2)
C22 C23 C24 C24A -176.4(13)
Dy1 O6 C24A C24 -2(2)
C25 C24 C24A O6 171.7(12)
C23 C24 C24A O6 -7(2)
C23 C24 C25 C26 -3.2(16)
C24A C24 C25 C26 178.3(10)
C24 C25 C26 C27 0.5(11)
C24 C25 C26 C26A -178.3(9)
C23 C22 C27 C26 2.2(15)
C21 C22 C27 C26 174.4(10)
C25 C26 C27 C22 0.0(11)
C26A C26 C27 C22 178.8(9)
